data_4021187
loop_
_publ_author_name
'Amanda J. Gallant'
'Brian O. Patrick'
'Mark J. MacLachlan'

_publ_section_title
;
 Mild and Selective Reduction of Imines:
 Formation of an Unsymmetrical Macrocycle
;
_journal_name_full 'Journal of Organic Chemistry'
_journal_page_first 8739
_journal_page_last 8744
_journal_paper_doi 10.1021/jo049197u
_journal_volume 69
_journal_year 2004
_chemical_formula_sum 'C78 H104 N6 O13'
_chemical_formula_weight 1333.67
_space_group_IT_number 15
_symmetry_cell_setting monoclinic
_symmetry_space_group_name_Hall '-C 2yc'
_symmetry_space_group_name_H-M 'C 1 2/c 1'
_cell_angle_alpha 90.00
_cell_angle_beta 104.00(1)
_cell_angle_gamma 90.00
_cell_formula_units_Z 4
_cell_length_a 18.170(3)
_cell_length_b 28.681(3)
_cell_length_c 14.745(3)
_cell_measurement_temperature 173(2)
_cell_volume 7456(2)
_diffrn_ambient_temperature 173(2)
_exptl_crystal_density_diffrn 1.188
_cod_original_sg_symbol_H-M 'C 2/c'
_cod_database_code 4021187

loop_
_symmetry_equiv_pos_as_xyz
'x, y, z'
'-x, y, -z+1/2'
'x+1/2, y+1/2, z'
'-x+1/2, y+1/2, -z+1/2'
'-x, -y, -z'
'x, -y, z-1/2'
'-x+1/2, -y+1/2, -z'
'x+1/2, -y+1/2, z-1/2'

loop_
_atom_site_label
_atom_site_type_symbol
_atom_site_fract_x
_atom_site_fract_y
_atom_site_fract_z
_atom_site_U_iso_or_equiv
_atom_site_adp_type
_atom_site_occupancy
_atom_site_symmetry_multiplicity
_atom_site_calc_flag
_atom_site_refinement_flags
_atom_site_disorder_assembly
_atom_site_disorder_group
C1 C 0.5172(3) -0.2431(2) 0.7121(4) 0.0511(16) Uani 1 1 d . . 1
C2 C 0.5360(3) -0.2018(2) 0.6763(4) 0.0512(15) Uani 1 1 d . A 1
H2 H 0.5609 -0.2021 0.6266 0.061 Uiso 1 1 calc R A 1
C3 C 0.5183(3) -0.15913(19) 0.7133(3) 0.0395(13) Uani 1 1 d . . 1
C4 C 0.5485(3) -0.1108(2) 0.5982(4) 0.0459(14) Uani 1 1 d . B 1
H4 H 0.5398 -0.1366 0.5564 0.055 Uiso 1 1 calc R B 1
C5 C 0.5723(3) -0.0668(2) 0.5675(3) 0.0448(14) Uani 1 1 d . B 1
C6 C 0.5800(4) -0.0627(2) 0.4737(4) 0.0583(17) Uani 1 1 d . B 1
H6 H 0.5711 -0.0890 0.4333 0.070 Uiso 1 1 calc R B 1
C7 C 0.5998(4) -0.0214(2) 0.4426(4) 0.0615(18) Uani 1 1 d . B 1
H7 H 0.6060 -0.0193 0.3806 0.074 Uiso 1 1 calc R B 1
C8 C 0.6117(3) 0.0186(2) 0.5000(4) 0.0473(15) Uani 1 1 d . B 1
C9 C 0.6049(3) 0.0143(2) 0.5919(3) 0.0448(14) Uani 1 1 d . B 1
C10 C 0.5851(3) -0.0273(2) 0.6258(3) 0.0439(14) Uani 1 1 d . B 1
C11 C 0.6293(3) 0.0631(2) 0.4622(4) 0.0474(15) Uani 1 1 d . B 1
H11 H 0.6346 0.0636 0.3997 0.057 Uiso 1 1 calc R B 1
C12 C 0.6594(4) 0.1374(2) 0.4631(5) 0.029(2) Uiso 0.576(7) 1 d PG B 1
C13 C 0.7028(5) 0.1337(2) 0.3976(6) 0.043(3) Uiso 0.576(7) 1 d PG B 1
H13 H 0.7184 0.1039 0.3810 0.051 Uiso 0.576(7) 1 calc PR B 1
C14 C 0.7233(7) 0.1736(3) 0.3562(7) 0.038(3) Uani 0.576(7) 1 d PGD B 1
C15 C 0.7004(8) 0.2172(2) 0.3803(10) 0.033(3) Uani 0.576(7) 1 d PGD B 1
C16 C 0.6571(7) 0.2209(2) 0.4459(8) 0.034(2) Uani 0.576(7) 1 d PG B 1
H16 H 0.6415 0.2506 0.4624 0.040 Uiso 0.576(7) 1 calc PR B 1
C17 C 0.6366(5) 0.1809(3) 0.4872(5) 0.030(2) Uiso 0.576(7) 1 d PG B 1
C18 C 0.5913(3) 0.2245(2) 0.6154(4) 0.0545(16) Uani 1 1 d . B 1
H18 H 0.6217 0.2509 0.6110 0.065 Uiso 1 1 calc R B 1
C19 C 0.5441(3) 0.22342(19) 0.6828(4) 0.0473(14) Uani 1 1 d . B 1
C20 C 0.5078(12) 0.1836(8) 0.7022(15) 0.056(5) Uani 0.576(7) 1 d P . 1
C21 C 0.5355(9) 0.2651(4) 0.7324(12) 0.070(4) Uani 0.576(7) 1 d P . 1
H21 H 0.5709 0.2901 0.7422 0.084 Uiso 0.576(7) 1 calc PR B 1
C22 C 0.5569(4) -0.2874(2) 0.5942(5) 0.074(2) Uiso 1 1 d . C 1
H22A H 0.6103 -0.2768 0.6090 0.089 Uiso 1 1 calc R C 1
H22B H 0.5267 -0.2662 0.5463 0.089 Uiso 1 1 calc R C 1
C23 C 0.5514(5) -0.3359(3) 0.5581(6) 0.104(3) Uiso 1 1 d . C 1
H23A H 0.5804 -0.3567 0.6076 0.125 Uiso 1 1 calc R C 1
H23B H 0.5754 -0.3374 0.5045 0.125 Uiso 1 1 calc R C 1
C24 C 0.4719(5) -0.3535(3) 0.5273(7) 0.109(3) Uiso 1 1 d . C 1
H24A H 0.4447 -0.3347 0.4733 0.131 Uiso 1 1 calc R C 1
H24B H 0.4463 -0.3486 0.5787 0.131 Uiso 1 1 calc R C 1
C25 C 0.4650(9) -0.4074(5) 0.4984(11) 0.192(6) Uiso 1 1 d . C 1
H25A H 0.4941 -0.4271 0.5498 0.230 Uiso 1 1 calc R C 1
H25B H 0.4113 -0.4176 0.4830 0.230 Uiso 1 1 calc R C 1
C26 C 0.4972(14) -0.4106(8) 0.4147(17) 0.293(11) Uiso 1 1 d . C 1
H26A H 0.5480 -0.3958 0.4305 0.352 Uiso 1 1 calc R C 1
H26B H 0.4647 -0.3920 0.3640 0.352 Uiso 1 1 calc R C 1
C27 C 0.506(3) -0.4638(14) 0.373(3) 0.55(3) Uiso 1 1 d . C 1
H27A H 0.5267 -0.4615 0.3178 0.829 Uiso 1 1 calc R C 1
H27B H 0.4563 -0.4789 0.3563 0.829 Uiso 1 1 calc R C 1
H27C H 0.5405 -0.4824 0.4212 0.829 Uiso 1 1 calc R C 1
C28 C 0.7841(9) 0.1321(5) 0.2631(9) 0.097(4) Uiso 0.576(7) 1 d PD B 1
H28A H 0.7368 0.1170 0.2277 0.116 Uiso 0.576(7) 1 calc PR B 1
H28B H 0.8103 0.1112 0.3143 0.116 Uiso 0.576(7) 1 calc PR B 1
C29 C 0.8360(8) 0.1458(7) 0.1990(10) 0.145(6) Uiso 0.576(7) 1 d PD B 1
H29A H 0.8541 0.1174 0.1730 0.174 Uiso 0.576(7) 1 calc PR B 1
H29B H 0.8808 0.1628 0.2356 0.174 Uiso 0.576(7) 1 calc PR B 1
C30 C 0.7921(11) 0.1772(5) 0.1179(9) 0.127(5) Uiso 0.576(7) 1 d PD B 1
H30A H 0.8244 0.2037 0.1086 0.153 Uiso 0.576(7) 1 calc PR B 1
H30B H 0.7459 0.1898 0.1333 0.153 Uiso 0.576(7) 1 calc PR B 1
C31 C 0.770(3) 0.1474(13) 0.0268(17) 0.95(11) Uiso 0.576(7) 1 d PD B 1
H31A H 0.8156 0.1324 0.0148 1.145 Uiso 0.576(7) 1 calc PR B 1
H31B H 0.7339 0.1226 0.0342 1.145 Uiso 0.576(7) 1 calc PR B 1
C32 C 0.7327(18) 0.1792(15) -0.0565(12) 0.38(3) Uiso 0.576(7) 1 d PD B 1
H32A H 0.7204 0.1606 -0.1148 0.459 Uiso 0.576(7) 1 calc PR B 1
H32B H 0.7686 0.2041 -0.0636 0.459 Uiso 0.576(7) 1 calc PR B 1
C33 C 0.6593(16) 0.2013(10) -0.040(2) 0.206(10) Uiso 0.576(7) 1 d PD B 1
H33A H 0.6293 0.2144 -0.0986 0.309 Uiso 0.576(7) 1 calc PR B 1
H33B H 0.6726 0.2262 0.0069 0.309 Uiso 0.576(7) 1 calc PR B 1
H33C H 0.6295 0.1774 -0.0173 0.309 Uiso 0.576(7) 1 calc PR B 1
C34 C 0.6864(5) 0.3047(3) 0.3542(7) 0.089(4) Uani 1 1 d D B 1
H34A H 0.7083 0.3138 0.4199 0.107 Uiso 1 1 calc R B 1
H34B H 0.6304 0.3071 0.3400 0.107 Uiso 1 1 calc R B 1
C35 C 0.7208(14) 0.3337(6) 0.2840(18) 0.073(6) Uani 0.576(7) 1 d PD B 1
H35A H 0.7769 0.3341 0.3042 0.087 Uiso 0.576(7) 1 calc PR B 1
H35B H 0.7056 0.3202 0.2204 0.087 Uiso 0.576(7) 1 calc PR B 1
C36 C 0.6879(10) 0.3841(5) 0.2853(11) 0.076(5) Uani 0.576(7) 1 d PD B 1
H36A H 0.7047 0.3974 0.3489 0.091 Uiso 0.576(7) 1 calc PR B 1
H36B H 0.6318 0.3828 0.2687 0.091 Uiso 0.576(7) 1 calc PR B 1
C37 C 0.7158(10) 0.4161(4) 0.2137(13) 0.100(6) Uani 0.576(7) 1 d PD B 1
H37A H 0.7719 0.4158 0.2272 0.120 Uiso 0.576(7) 1 calc PR B 1
H37B H 0.6955 0.4045 0.1493 0.120 Uiso 0.576(7) 1 calc PR B 1
C38 C 0.6871(10) 0.4669(5) 0.2226(15) 0.130(8) Uani 0.576(7) 1 d PD B 1
H38A H 0.7073 0.4784 0.2872 0.156 Uiso 0.576(7) 1 calc PR B 1
H38B H 0.6311 0.4672 0.2092 0.156 Uiso 0.576(7) 1 calc PR B 1
C39 C 0.7143(10) 0.4996(5) 0.1521(16) 0.146(9) Uani 0.576(7) 1 d PD B 1
H39A H 0.6956 0.5313 0.1573 0.218 Uiso 0.576(7) 1 calc PR B 1
H39B H 0.6943 0.4881 0.0883 0.218 Uiso 0.576(7) 1 calc PR B 1
H39C H 0.7698 0.4999 0.1665 0.218 Uiso 0.576(7) 1 calc PR B 1
N1 N 0.5386(2) -0.11591(16) 0.6824(3) 0.0417(11) Uani 1 1 d . B 1
N2 N 0.6379(2) 0.10149(17) 0.5074(3) 0.0442(12) Uani 1 1 d . B 1
N3 N 0.5909(2) 0.18637(16) 0.5586(3) 0.0454(12) Uani 1 1 d . B 1
O1 O 0.5772(3) -0.02922(14) 0.7143(2) 0.0562(11) Uani 1 1 d . B 1
H1 H 0.5650 -0.0564 0.7261 0.084 Uiso 1 1 calc R B 1
O2 O 0.6145(3) 0.05224(14) 0.6505(2) 0.0584(12) Uani 1 1 d . B 1
H2A H 0.6068 0.0768 0.6186 0.088 Uiso 1 1 calc R B 1
O3 O 0.7700(11) 0.1763(5) 0.2969(9) 0.067(4) Uani 0.576(7) 1 d PD B 1
O4 O 0.7126(7) 0.2565(5) 0.3320(13) 0.056(4) Uani 0.576(7) 1 d PD B 1
O5 O 0.5117(6) 0.1443(3) 0.6523(7) 0.081(3) Uani 0.576(7) 1 d P B 1
H5 H 0.5319 0.1505 0.6082 0.122 Uiso 0.576(7) 1 calc PR B 1
O6 O 0.5282(2) -0.28627(14) 0.6773(3) 0.0671(13) Uani 1 1 d . C 1
O7 O 0.5000 0.0659(2) 0.7500 0.089(2) Uani 1 2 d S D 1
C12B C 0.6572(7) 0.1495(3) 0.4721(7) 0.036(4) Uiso 0.424(7) 1 d PG B 2
C13B C 0.6978(7) 0.1485(4) 0.4035(8) 0.038(3) Uiso 0.424(7) 1 d PG B 2
H13B H 0.7150 0.1197 0.3847 0.046 Uiso 0.424(7) 1 calc PR B 2
C14B C 0.7132(10) 0.1898(5) 0.3623(11) 0.038(3) Uani 0.424(7) 1 d PGD B 2
C15B C 0.6880(12) 0.2321(4) 0.3898(14) 0.033(3) Uani 0.424(7) 1 d PGD B 2
C16B C 0.6474(10) 0.2330(3) 0.4584(13) 0.034(2) Uani 0.424(7) 1 d PG B 2
H16B H 0.6301 0.2619 0.4772 0.040 Uiso 0.424(7) 1 calc PR B 2
C17B C 0.6320(7) 0.1917(4) 0.4996(8) 0.035(4) Uiso 0.424(7) 1 d PG B 2
C20B C 0.5385(13) 0.1841(9) 0.735(2) 0.048(6) Uani 0.424(7) 1 d P . 2
C21B C 0.5011(11) 0.2629(7) 0.6959(12) 0.058(6) Uiso 0.424(7) 1 d P . 2
C28B C 0.7626(14) 0.1541(9) 0.2420(11) 0.097(4) Uiso 0.424(7) 1 d PD B 2
H28C H 0.7122 0.1391 0.2315 0.116 Uiso 0.424(7) 1 calc PR B 2
H28D H 0.7964 0.1343 0.2894 0.116 Uiso 0.424(7) 1 calc PR B 2
C29B C 0.7875(14) 0.1407(9) 0.1506(13) 0.145(6) Uiso 0.424(7) 1 d PD B 2
H29C H 0.7935 0.1065 0.1471 0.174 Uiso 0.424(7) 1 calc PR B 2
H29D H 0.8364 0.1557 0.1501 0.174 Uiso 0.424(7) 1 calc PR B 2
C30B C 0.7235(15) 0.1583(8) 0.0652(11) 0.127(5) Uiso 0.424(7) 1 d PD B 2
H30C H 0.7348 0.1484 0.0057 0.153 Uiso 0.424(7) 1 calc PR B 2
H30D H 0.6739 0.1450 0.0683 0.153 Uiso 0.424(7) 1 calc PR B 2
C31B C 0.721(4) 0.2127(9) 0.070(2) 0.95(11) Uiso 0.424(7) 1 d PD B 2
H31C H 0.7671 0.2245 0.1144 1.145 Uiso 0.424(7) 1 calc PR B 2
H31D H 0.6762 0.2226 0.0928 1.145 Uiso 0.424(7) 1 calc PR B 2
C32B C 0.716(5) 0.2327(10) -0.030(3) 0.38(3) Uiso 0.424(7) 1 d PD B 2
H32C H 0.7631 0.2493 -0.0310 0.459 Uiso 0.424(7) 1 calc PR B 2
H32D H 0.6730 0.2551 -0.0466 0.459 Uiso 0.424(7) 1 calc PR B 2
C33B C 0.703(3) 0.1911(14) -0.101(3) 0.206(10) Uiso 0.424(7) 1 d PD B 2
H33D H 0.7107 0.2018 -0.1606 0.309 Uiso 0.424(7) 1 calc PR B 2
H33E H 0.6508 0.1795 -0.1095 0.309 Uiso 0.424(7) 1 calc PR B 2
H33F H 0.7387 0.1660 -0.0760 0.309 Uiso 0.424(7) 1 calc PR B 2
C35B C 0.7023(15) 0.3495(8) 0.304(2) 0.070(9) Uani 0.424(7) 1 d PD B 2
C36B C 0.6706(16) 0.3972(7) 0.3343(18) 0.103(10) Uani 0.424(7) 1 d PD B 2
H36C H 0.6919 0.4024 0.4019 0.124 Uiso 0.424(7) 1 calc PR B 2
H36D H 0.6147 0.3954 0.3231 0.124 Uiso 0.424(7) 1 calc PR B 2
C37B C 0.6929(14) 0.4397(10) 0.277(2) 0.147(14) Uani 0.424(7) 1 d PD B 2
H37C H 0.6627 0.4390 0.2109 0.176 Uiso 0.424(7) 1 calc PR B 2
H37D H 0.7474 0.4384 0.2768 0.176 Uiso 0.424(7) 1 calc PR B 2
C38B C 0.675(3) 0.4855(7) 0.328(3) 0.23(2) Uani 0.424(7) 1 d PD B 2
H38C H 0.6203 0.4888 0.3282 0.275 Uiso 0.424(7) 1 calc PR B 2
H38D H 0.7071 0.4893 0.3923 0.275 Uiso 0.424(7) 1 calc PR B 2
C39B C 0.700(4) 0.517(2) 0.252(4) 0.35(3) Uiso 0.424(7) 1 d PD B 2
H39D H 0.6963 0.5500 0.2681 0.523 Uiso 0.424(7) 1 calc PR B 2
H39E H 0.6665 0.5109 0.1905 0.523 Uiso 0.424(7) 1 calc PR B 2
H39F H 0.7524 0.5096 0.2514 0.523 Uiso 0.424(7) 1 calc PR B 2
O3B O 0.7532(18) 0.1934(8) 0.295(2) 0.126(11) Uani 0.424(7) 1 d PD B 2
O4B O 0.7136(17) 0.2679(10) 0.3431(17) 0.116(14) Uani 0.424(7) 1 d PD B 2
O5B O 0.5748(6) 0.1440(3) 0.7209(7) 0.051(3) Uani 0.424(7) 1 d P B 2
H5B H 0.5528 0.1210 0.7376 0.076 Uiso 0.424(7) 1 calc PR B 2

loop_
_atom_site_aniso_label
_atom_site_aniso_U_11
_atom_site_aniso_U_22
_atom_site_aniso_U_33
_atom_site_aniso_U_23
_atom_site_aniso_U_13
_atom_site_aniso_U_12
C1 0.034(3) 0.046(4) 0.060(4) -0.012(3) -0.014(3) 0.008(3)
C2 0.039(3) 0.051(4) 0.055(3) -0.006(3) -0.008(3) 0.003(3)
C3 0.028(3) 0.041(3) 0.044(3) -0.002(2) -0.002(2) 0.001(2)
C4 0.037(3) 0.054(4) 0.044(3) -0.008(3) 0.005(2) 0.004(3)
C5 0.041(3) 0.059(4) 0.035(3) -0.002(3) 0.012(2) 0.003(3)
C6 0.082(5) 0.059(4) 0.039(3) -0.004(3) 0.025(3) -0.005(4)
C7 0.078(5) 0.074(5) 0.039(3) -0.001(3) 0.027(3) 0.004(4)
C8 0.042(3) 0.061(4) 0.040(3) 0.001(3) 0.012(2) 0.002(3)
C9 0.045(3) 0.054(4) 0.038(3) -0.001(3) 0.013(2) -0.001(3)
C10 0.047(3) 0.054(4) 0.032(3) 0.001(3) 0.012(2) -0.003(3)
C11 0.043(3) 0.062(4) 0.041(3) 0.008(3) 0.017(2) 0.003(3)
C14 0.041(5) 0.025(7) 0.057(4) 0.006(6) 0.029(3) 0.013(6)
C15 0.025(6) 0.019(7) 0.051(5) 0.012(6) 0.001(3) 0.004(6)
C16 0.024(4) 0.039(5) 0.041(5) 0.000(4) 0.012(3) 0.004(4)
C18 0.044(4) 0.049(4) 0.071(4) 0.021(3) 0.016(3) -0.008(3)
C19 0.045(3) 0.033(3) 0.064(4) 0.004(3) 0.014(3) 0.000(3)
C20 0.055(14) 0.046(9) 0.071(13) -0.011(9) 0.020(9) -0.010(10)
C21 0.082(11) 0.040(8) 0.099(10) -0.009(7) 0.044(10) -0.021(7)
C34 0.062(5) 0.098(8) 0.087(6) 0.054(6) -0.023(4) -0.049(6)
C35 0.062(13) 0.046(11) 0.101(12) 0.038(9) 0.001(9) 0.013(8)
C36 0.067(10) 0.060(11) 0.091(13) 0.023(9) 0.002(8) -0.020(8)
C37 0.088(12) 0.041(9) 0.147(15) 0.036(9) -0.022(10) -0.020(8)
C38 0.086(12) 0.069(11) 0.23(2) 0.076(14) 0.028(13) -0.001(9)
C39 0.102(13) 0.059(10) 0.29(3) 0.070(13) 0.072(15) 0.005(9)
N1 0.039(3) 0.052(3) 0.035(2) 0.001(2) 0.0102(19) 0.002(2)
N2 0.038(3) 0.056(3) 0.041(2) 0.011(2) 0.0123(19) -0.002(2)
N3 0.041(3) 0.052(3) 0.044(2) 0.001(2) 0.011(2) -0.004(2)
O1 0.081(3) 0.061(3) 0.0306(19) -0.0062(17) 0.0211(18) -0.015(2)
O2 0.087(3) 0.052(3) 0.040(2) -0.0057(18) 0.023(2) -0.016(2)
O3 0.098(10) 0.065(7) 0.055(6) 0.011(5) 0.054(6) -0.014(7)
O4 0.043(6) 0.045(6) 0.076(9) 0.018(6) 0.006(5) -0.010(5)
O5 0.123(9) 0.052(5) 0.093(7) -0.026(5) 0.074(7) -0.040(5)
O6 0.058(3) 0.052(3) 0.077(3) -0.005(2) -0.010(2) 0.005(2)
O7 0.145(7) 0.075(5) 0.056(4) 0.000 0.043(4) 0.000
C14B 0.041(5) 0.025(7) 0.057(4) 0.006(6) 0.029(3) 0.013(6)
C15B 0.025(6) 0.019(7) 0.051(5) 0.012(6) 0.001(3) 0.004(6)
C16B 0.024(4) 0.039(5) 0.041(5) 0.000(4) 0.012(3) 0.004(4)
C20B 0.037(15) 0.030(10) 0.078(18) 0.001(11) 0.015(10) 0.014(11)
C35B 0.029(13) 0.048(17) 0.12(2) 0.053(16) -0.013(10) -0.013(13)
C36B 0.082(17) 0.13(2) 0.090(18) 0.049(15) -0.003(13) -0.036(15)
C37B 0.065(16) 0.12(3) 0.22(4) 0.08(3) -0.033(19) -0.023(18)
C38B 0.25(5) 0.12(3) 0.31(6) 0.13(3) 0.06(4) 0.02(3)
O3B 0.094(16) 0.14(2) 0.17(2) -0.003(17) 0.075(14) -0.028(17)
O4B 0.16(2) 0.14(3) 0.031(8) 0.038(14) 0.002(10) -0.120(19)
O5B 0.072(7) 0.042(6) 0.048(6) 0.007(4) 0.035(5) 0.014(5)

loop_
_geom_bond_atom_site_label_1
_geom_bond_atom_site_label_2
_geom_bond_distance
_geom_bond_site_symmetry_2
_geom_bond_publ_flag
C1 C2 1.371(8) . ?
C1 O6 1.374(7) . ?
C1 C1 1.407(12) 2_656 ?
C2 C3 1.409(8) . ?
C2 H2 0.9500 . ?
C3 C3 1.400(10) 2_656 ?
C3 N1 1.401(7) . ?
C4 N1 1.304(6) . ?
C4 C5 1.444(8) . ?
C4 H4 0.9500 . ?
C5 C10 1.407(7) . ?
C5 C6 1.428(7) . ?
C6 C7 1.349(8) . ?
C6 H6 0.9500 . ?
C7 C8 1.413(8) . ?
C7 H7 0.9500 . ?
C8 C9 1.396(7) . ?
C8 C11 1.458(8) . ?
C9 C10 1.374(8) . ?
C9 O2 1.374(6) . ?
C10 O1 1.349(6) . ?
C11 N2 1.276(7) . ?
C11 H11 0.9500 . ?
C12 N2 1.327(7) . ?
C12 C13 1.3900 . ?
C12 C17 1.3900 . ?
C13 C14 1.3900 . ?
C13 H13 0.9500 . ?
C14 O3 1.359(8) . ?
C14 C15 1.3900 . ?
C15 O4 1.381(8) . ?
C15 C16 1.3900 . ?
C16 C17 1.3900 . ?
C16 H16 0.9500 . ?
C17 N3 1.498(7) . ?
C18 N3 1.376(7) . ?
C18 C19 1.461(8) . ?
C18 H18 0.9500 . ?
C19 C20 1.38(2) . ?
C19 C21B 1.41(2) . ?
C19 C21 1.430(14) . ?
C20 O5 1.36(2) . ?
C20 C20 1.50(5) 2_656 ?
C21 C21 1.50(3) 2_656 ?
C21 H21 0.9500 . ?
C22 O6 1.444(8) . ?
C22 C23 1.486(10) . ?
C22 H22A 0.9900 . ?
C22 H22B 0.9900 . ?
C23 C24 1.494(12) . ?
C23 H23A 0.9900 . ?
C23 H23B 0.9900 . ?
C24 C25 1.601(16) . ?
C24 H24A 0.9900 . ?
C24 H24B 0.9900 . ?
C25 C26 1.49(2) . ?
C25 H25A 0.9900 . ?
C25 H25B 0.9900 . ?
C26 C27 1.67(4) . ?
C26 H26A 0.9900 . ?
C26 H26B 0.9900 . ?
C27 H27A 0.9800 . ?
C27 H27B 0.9800 . ?
C27 H27C 0.9800 . ?
C28 O3 1.409(14) . ?
C28 C29 1.541(5) . ?
C28 H28A 0.9900 . ?
C28 H28B 0.9900 . ?
C29 C30 1.553(10) . ?
C29 H29A 0.9900 . ?
C29 H29B 0.9900 . ?
C30 C31 1.559(11) . ?
C30 H30A 0.9900 . ?
C30 H30B 0.9900 . ?
C31 C32 1.547(11) . ?
C31 H31A 0.9900 . ?
C31 H31B 0.9900 . ?
C32 C33 1.550(11) . ?
C32 H32A 0.9900 . ?
C32 H32B 0.9900 . ?
C33 H33A 0.9800 . ?
C33 H33B 0.9800 . ?
C33 H33C 0.9800 . ?
C34 O4 1.52(2) . ?
C34 C35 1.570(13) . ?
C34 H34A 0.9900 . ?
C34 H34B 0.9900 . ?
C35 C36 1.567(13) . ?
C35 H35A 0.9900 . ?
C35 H35B 0.9900 . ?
C36 C37 1.574(12) . ?
C36 H36A 0.9900 . ?
C36 H36B 0.9900 . ?
C37 C38 1.563(13) . ?
C37 H37A 0.9900 . ?
C37 H37B 0.9900 . ?
C38 C39 1.565(13) . ?
C38 H38A 0.9900 . ?
C38 H38B 0.9900 . ?
C39 H39A 0.9800 . ?
C39 H39B 0.9800 . ?
C39 H39C 0.9800 . ?
O1 H1 0.8400 . ?
O2 H2A 0.8400 . ?
O5 H5 0.8400 . ?
C12B C13B 1.3900 . ?
C12B C17B 1.3900 . ?
C13B C14B 1.3900 . ?
C13B H13B 0.9500 . ?
C14B O3B 1.366(10) . ?
C14B C15B 1.3900 . ?
C15B O4B 1.378(9) . ?
C15B C16B 1.3900 . ?
C16B C17B 1.3900 . ?
C16B H16B 0.9500 . ?
C20B O5B 1.37(3) . ?
C20B C20B 1.56(6) 2_656 ?
C21B C21B 1.60(4) 2_656 ?
C28B O3B 1.404(15) . ?
C28B C29B 1.571(13) . ?
C28B H28C 0.9900 . ?
C28B H28D 0.9900 . ?
C29B C30B 1.575(13) . ?
C29B H29C 0.9900 . ?
C29B H29D 0.9900 . ?
C30B C31B 1.563(13) . ?
C30B H30C 0.9900 . ?
C30B H30D 0.9900 . ?
C31B C32B 1.563(13) . ?
C31B H31C 0.9900 . ?
C31B H31D 0.9900 . ?
C32B C33B 1.566(13) . ?
C32B H32C 0.9900 . ?
C32B H32D 0.9900 . ?
C33B H33D 0.9800 . ?
C33B H33E 0.9800 . ?
C33B H33F 0.9800 . ?
C35B C36B 1.59(2) . ?
C36B C37B 1.59(2) . ?
C36B H36C 0.9900 . ?
C36B H36D 0.9900 . ?
C37B C38B 1.60(2) . ?
C37B H37C 0.9900 . ?
C37B H37D 0.9900 . ?
C38B C39B 1.59(2) . ?
C38B H38C 0.9900 . ?
C38B H38D 0.9900 . ?
C39B H39D 0.9800 . ?
C39B H39E 0.9800 . ?
C39B H39F 0.9800 . ?
O5B H5B 0.8400 . ?
